data_2103360
loop_
_publ_author_name
'Marsh, Richard E.'

_publ_section_title
;
 The space groups of point group <i>C</i>~3~: some corrections, some
 comments
;
_journal_issue 5
_journal_name_full 'Acta Crystallographica Section B'
_journal_page_first 893
_journal_page_last 899
_journal_paper_doi 10.1107/S0108768102011758
_journal_volume 58
_journal_year 2002
_chemical_formula_moiety 'C34 H48 N2 O2 Co'
_chemical_formula_sum 'C34 H48 Co N2 O2'
_symmetry_cell_setting trigonal
_symmetry_space_group_name_H-M 'P 31 2 1'
_cell_angle_alpha 90.00
_cell_angle_beta 90.00
_cell_angle_gamma 120.00
_cell_formula_units_Z 3
_cell_length_a 8.971
_cell_length_b 8.971
_cell_length_c 34.01
_cell_volume 2370.385
_cod_data_source_file bk0117.cif
_cod_data_source_block JOGPAW
_cod_depositor_comments
;
 Adding the _cell_formula_units_Z and _chemical_formula_moiety data items
 after consulting the original publication.

 Antanas Vaitkus,
 2017-08-03
;
_cod_original_formula_sum 'C34 H48 N2 O2 Co'
_cod_database_code 2103360

loop_
_atom_site_label
_atom_site_fract_x
_atom_site_fract_y
_atom_site_fract_z
Co 0.4100 0.4100 0.0
O 0.398 0.226 0.0310
N 0.608 0.440 -0.0329
C1 0.532 0.212 0.0396
C2 0.534 0.131 0.0750
C3 0.675 0.116 0.0842
C4 0.813 0.170 0.0600
C5 0.818 0.255 0.0252
C6 0.680 0.277 0.0145
C7 0.702 0.374 -0.0218
C8 0.663 0.544 -0.0696
C9 0.714 0.726 -0.0588
C10 0.772 0.848 -0.0936
C11 0.814 1.029 -0.0812
C12 0.630 0.774 -0.1248
C13 0.582 0.593 -0.1358
C14 0.514 0.471 -0.0993
C15 0.447 0.282 -0.1082
C16 0.571 0.246 -0.1320
C17 0.276 0.206 -0.1303
H1 0.428 0.082 0.096
H2 0.678 0.056 0.112
H3 0.914 0.146 0.070
H4 0.932 0.297 0.006
H5 0.802 0.400 -0.044
H6 0.822 0.778 -0.038
H7 0.606 0.730 -0.045
H8 0.890 0.862 -0.106
H9 0.854 1.113 -0.107
H10 0.698 1.022 -0.068
H11 0.916 1.080 -0.060
H12 0.672 0.856 -0.151
H13 0.514 0.772 -0.114
H14 0.698 0.593 -0.148
H15 0.485 0.544 -0.169
H16 0.508 0.102 -0.136
H17 0.601 0.306 -0.160
H18 0.688 0.284 -0.115
H19 0.226 0.070 -0.137
H20 0.180 0.216 -0.112
H21 0.290 0.276 -0.158
